data_1548134
loop_
_publ_author_name
'Wang, Chen'
'Tian, Li'
'Zhu, Wei'
'Wang, Shiqiang'
'Gao, Ning'
'Zhou, Kang'
'Yin, Xianpeng'
'Zhang, Wanlin'
'Zhao, Liang'
'Li, Guangtao'

_publ_section_title
;
 Molecular cage-bridged plasmonic structures with well-defined nanogaps as
 well as the capability of reversible and selective guest trapping.
;
_journal_issue 4
_journal_name_full 'Chemical science'
_journal_page_first 889
_journal_page_last 895
_journal_paper_doi 10.1039/c7sc03536e
_journal_volume 9
_journal_year 2018
_chemical_formula_moiety 'C84 H60 N12 Pd2 S4, 4(C F3 O3 S)'
_chemical_formula_sum 'C88 H60 F12 N12 O12 Pd2 S8'
_chemical_formula_weight 2174.76
_space_group_crystal_system triclinic
_space_group_IT_number 2
_space_group_name_Hall '-P 1'
_space_group_name_H-M_alt 'P -1'
_symmetry_space_group_name_Hall '-P 1'
_symmetry_space_group_name_H-M 'P -1'
_atom_sites_solution_hydrogens geom
_audit_creation_date 2016-05-23
_audit_creation_method
;
Olex2 1.2
(compiled 2016.02.19 svn.r3266 for OlexSys, GUI svn.r5155)
;
_audit_update_record
;
2016-07-11 deposited with the CCDC.
2017-11-20 downloaded from the CCDC.
;
_cell_angle_alpha 100.641(4)
_cell_angle_beta 102.198(5)
_cell_angle_gamma 98.202(6)
_cell_formula_units_Z 1
_cell_length_a 12.284(4)
_cell_length_b 15.243(5)
_cell_length_c 17.550(7)
_cell_measurement_reflns_used 8848
_cell_measurement_temperature 173.1500
_cell_measurement_theta_max 27.4302
_cell_measurement_theta_min 1.2174
_cell_volume 3099.8(19)
_computing_cell_refinement 'CrystalClear (Rigaku Inc., 2007)'
_computing_data_collection 'CrystalClear (Rigaku Inc., 2007)'
_computing_data_reduction 'CrystalClear (Rigaku Inc., 2007)'
_computing_molecular_graphics 'Olex2 (Dolomanov et al., 2009)'
_computing_publication_material 'Olex2 (Dolomanov et al., 2009)'
_computing_structure_refinement 'ShelXL (Sheldrick, 2015)'
_computing_structure_solution
;
????
;
_diffrn_ambient_temperature 173.1500
_diffrn_detector_area_resol_mean 28.5714
_diffrn_measured_fraction_theta_full 0.998
_diffrn_measured_fraction_theta_max 0.997
_diffrn_measurement_details
;
scan:
    Number of images: 360
               Slice: -110.0000 - 70.0000
         Image width: 0.5000
            Exp time: 6.0000
       Rotation axis: Omega
               Omega: 0.0000
                 Chi: 45.0000
                 Phi: 0.0000
                 XTD: 45.1853
              2theta: -20.0129
scan:
    Number of images: 360
               Slice: -110.0000 - 70.0000
         Image width: 0.5000
            Exp time: 6.0000
       Rotation axis: Omega
               Omega: 0.0000
                 Chi: 45.0000
                 Phi: 90.0000
                 XTD: 45.1853
              2theta: -20.0129
scan:
    Number of images: 284
               Slice: -79.0000 - 63.0000
         Image width: 0.5000
            Exp time: 6.0000
       Rotation axis: Omega
               Omega: 0.0000
                 Chi: 45.0000
                 Phi: 270.0000
                 XTD: 45.1853
              2theta: -20.0129
scan:
    Number of images: 272
               Slice: -83.7500 - 52.2500
         Image width: 0.5000
            Exp time: 6.0000
       Rotation axis: Omega
               Omega: 0.0000
                 Chi: 45.0000
                 Phi: 180.0000
                 XTD: 45.1853
              2theta: -20.0129
;
_diffrn_measurement_device
;
Saturn724+ (2x2 bin mode)
;
_diffrn_measurement_device_details
;
AFC10: Fixed Chi 2 circle
;
_diffrn_measurement_device_type 'multiwire proportional'
_diffrn_measurement_method dtprofit.ref
_diffrn_orient_matrix_type d*Trek
_diffrn_orient_matrix_UB_11 0.0832
_diffrn_orient_matrix_UB_12 -0.0055
_diffrn_orient_matrix_UB_13 -0.0154
_diffrn_orient_matrix_UB_21 0.0128
_diffrn_orient_matrix_UB_22 0.0623
_diffrn_orient_matrix_UB_23 -0.0240
_diffrn_orient_matrix_UB_31 0.0254
_diffrn_orient_matrix_UB_32 0.0273
_diffrn_orient_matrix_UB_33 0.0467
_diffrn_radiation_detector CCD
_diffrn_radiation_monochromator Confocal
_diffrn_radiation_type MoK\a
_diffrn_radiation_wavelength 0.71073
_diffrn_reflns_av_R_equivalents 0.0567
_diffrn_reflns_av_unetI/netI 0.0558
_diffrn_reflns_Laue_measured_fraction_full 0.998
_diffrn_reflns_Laue_measured_fraction_max 0.997
_diffrn_reflns_limit_h_max 15
_diffrn_reflns_limit_h_min -15
_diffrn_reflns_limit_k_max 19
_diffrn_reflns_limit_k_min -19
_diffrn_reflns_limit_l_max 22
_diffrn_reflns_limit_l_min -22
_diffrn_reflns_number 44945
_diffrn_reflns_point_group_measured_fraction_full 0.998
_diffrn_reflns_point_group_measured_fraction_max 0.997
_diffrn_reflns_theta_full 26.000
_diffrn_reflns_theta_max 27.389
_diffrn_reflns_theta_min 1.217
_diffrn_source 'Rotating Anode'
_diffrn_source_current 24.0000
_diffrn_source_power 1.2000
_diffrn_source_voltage 50.0000
_exptl_absorpt_coefficient_mu 0.493
_exptl_absorpt_correction_T_max 1.00000
_exptl_absorpt_correction_T_min 0.72687
_exptl_absorpt_correction_type multi-scan
_exptl_crystal_colour Colorless
_exptl_crystal_density_diffrn 1.165
_exptl_crystal_description block
_exptl_crystal_F_000 1096
_exptl_crystal_size_max 0.256
_exptl_crystal_size_mid 0.243
_exptl_crystal_size_min 0.134
_refine_diff_density_max 2.657
_refine_diff_density_min -0.921
_refine_diff_density_rms 0.113
_refine_ls_extinction_method none
_refine_ls_goodness_of_fit_ref 1.138
_refine_ls_hydrogen_treatment constr
_refine_ls_matrix_type full
_refine_ls_number_parameters 663
_refine_ls_number_reflns 14030
_refine_ls_number_restraints 173
_refine_ls_restrained_S_all 1.147
_refine_ls_R_factor_all 0.1099
_refine_ls_R_factor_gt 0.0984
_refine_ls_shift/su_max 0.001
_refine_ls_shift/su_mean 0.000
_refine_ls_structure_factor_coef Fsqd
_refine_ls_weighting_details 'w=1/[\s^2^(Fo^2^)+(0.1532P)^2^+3.8968P] where P=(Fo^2^+2Fc^2^)/3'
_refine_ls_weighting_scheme calc
_refine_ls_wR_factor_gt 0.2755
_refine_ls_wR_factor_ref 0.2873
_reflns_Friedel_coverage 0.000
_reflns_number_gt 11854
_reflns_number_total 14030
_reflns_threshold_expression 'I > 2\s(I)'
_cod_data_source_file c7sc03536e2.cif
_cod_data_source_block mx4847a_sq
_cod_depositor_comments 'Adding full bibliography for 1548134.cif.'
_cod_original_cell_volume 3099.8(18)
_cod_database_code 1548134
_shelx_space_group_comment
;
The symmetry employed for this shelxl refinement is uniquely defined
by the following loop, which should always be used as a source of
symmetry information in preference to the above space-group names.
They are only intended as comments.
;
_diffrn_number_total 14034
_olex2_refinement_description
;
1. Fixed Uiso
 At 1.2 times of:
  All C(H) groups, All C(H,H) groups, All C(H,H,H,H) groups
 At 1.5 times of:
  All C(H,H,H) groups
2. Restrained distances
 S2-C41 = S2-C42
 1.82 with sigma of 0.01
 S3A-C01Q = S3-C01Q
 1.82 with sigma of 0.01
 S3A-O3A = S3-O3 = S3A-O1A = S3A-O2A = S3-O1
 1.4 with sigma of 0.01
 S2A-C42A = S2A-C41
 1.82 with sigma of 0.01
3. Uiso/Uaniso restraints and constraints
S3 \\sim O1 \\sim O3A \\sim O3 \\sim S3A \\sim O1A \\sim O2 \\sim O2A: within
1.7A with sigma of 0.02 and sigma for terminal atoms of 0.04
S2A \\sim C41 \\sim S2 \\sim C42 \\sim C42A: within 1.7A with sigma of 0.02 and
sigma for terminal atoms of 0.04
Uanis(S3) \\sim Ueq, Uanis(O1) \\sim Ueq, Uanis(O3A) \\sim Ueq, Uanis(O3) \\sim
Ueq, Uanis(S3A) \\sim Ueq, Uanis(O1A) \\sim Ueq, Uanis(O2) \\sim Ueq,
Uanis(O2A) \\sim Ueq: with sigma of 0.01 and sigma for terminal atoms of 0.02
Uanis(C42A) \\sim Ueq, Uanis(S2A) \\sim Ueq, Uanis(C41) \\sim Ueq, Uanis(S2)
\\sim Ueq, Uanis(C42) \\sim Ueq: with sigma of 0.01 and sigma for terminal
atoms of 0.02
4. Others
 Sof(S2A)=Sof(H41C)=Sof(H41D)=Sof(C42A)=Sof(H42D)=Sof(H42E)=Sof(H42F)=1-FVAR(1)
 Sof(S2)=Sof(H41A)=Sof(H41B)=Sof(C42)=Sof(H42A)=Sof(H42B)=Sof(H42C)=FVAR(1)
 Sof(O3A)=Sof(S3A)=Sof(O1A)=Sof(O2A)=1-FVAR(2)
 Sof(S3)=Sof(O1)=Sof(O3)=Sof(O2)=FVAR(2)
5.a Secondary CH2 refined with riding coordinates:
 C20(H20A,H20B), C41(H41A,H41B), C41(H41C,H41D)
5.b Aromatic/amide H refined with riding coordinates:
 C1(H1), C2(H2), C3(H3), C5(H5), C9(H9), C11(H11), C16(H16), C17(H17),
 C18(H18), C19(H19), C22(H22), C23(H23), C24(H24), C26(H26), C30(H30), C32(H32),
  C37(H37), C38(H38), C39(H39), C40(H40)
5.c Idealised Me refined as rotating group:
 C21(H21A,H21B,H21C), C42(H42A,H42B,H42C), C42A(H42D,H42E,H42F)
;
_shelx_shelxl_version_number 2014/7
_olex2_submission_special_instructions 'No special instructions were received'

loop_
_space_group_symop_operation_xyz
'x, y, z'
'-x, -y, -z'

loop_
_atom_site_label
_atom_site_type_symbol
_atom_site_fract_x
_atom_site_fract_y
_atom_site_fract_z
_atom_site_U_iso_or_equiv
_atom_site_adp_type
_atom_site_occupancy
_atom_site_site_symmetry_order
_atom_site_calc_flag
_atom_site_refinement_flags_posn
_atom_site_refinement_flags_adp
_atom_site_refinement_flags_occupancy
_atom_site_disorder_assembly
_atom_site_disorder_group
Pd01 Pd 0.32545(3) 0.19304(2) 0.22132(2) 0.04602(16) Uani 1 1 d . . . . .
S1 S 0.3812(2) 0.11613(14) 0.91613(12) 0.0894(6) Uani 1 1 d . . . . .
S2 S -0.1639(6) 0.2964(4) 0.7291(4) 0.119(3) Uani 0.482(8) 1 d D U P A 1
S2A S -0.3031(16) 0.4278(15) 0.5987(12) 0.352(11) Uani 0.518(8) 1 d D U P A 2
N1 N 0.3555(4) 0.1141(3) 0.3024(3) 0.0508(10) Uani 1 1 d . . . . .
N2 N 0.5358(5) 0.2870(3) 0.7098(3) 0.0675(14) Uani 1 1 d . . . . .
N3 N 0.7099(4) 0.7276(3) 0.8583(3) 0.0508(10) Uani 1 1 d . . . . .
N4 N 0.1745(4) 0.2007(3) 0.2496(3) 0.0490(10) Uani 1 1 d . . . . .
N5 N 0.1104(4) 0.4793(3) 0.5928(3) 0.0589(12) Uani 1 1 d . . . . .
N6 N 0.5241(4) 0.8102(3) 0.8063(3) 0.0487(10) Uani 1 1 d . . . . .
C1 C 0.3291(6) 0.0231(4) 0.2770(4) 0.0587(14) Uani 1 1 d . . . . .
H1 H 0.3089 -0.0022 0.2224 0.070 Uiso 1 1 calc R . . . .
C2 C 0.3312(6) -0.0333(4) 0.3298(4) 0.0611(15) Uani 1 1 d . . . . .
H2 H 0.3104 -0.0960 0.3108 0.073 Uiso 1 1 calc R . . . .
C3 C 0.3645(6) 0.0034(4) 0.4115(4) 0.0640(16) Uani 1 1 d . . . . .
H3 H 0.3677 -0.0338 0.4481 0.077 Uiso 1 1 calc R . . . .
C4 C 0.3933(5) 0.0990(4) 0.4371(3) 0.0548(13) Uani 1 1 d . . . . .
C5 C 0.3888(5) 0.1515(4) 0.3809(3) 0.0535(13) Uani 1 1 d . . . . .
H5 H 0.4094 0.2144 0.3979 0.064 Uiso 1 1 calc R . . . .
C6 C 0.4280(7) 0.1397(4) 0.5212(4) 0.0673(17) Uani 1 1 d . . . . .
C7 C 0.4532(7) 0.1720(4) 0.5913(4) 0.0679(17) Uani 1 1 d . . . . .
C8 C 0.4829(6) 0.1996(4) 0.6776(4) 0.0631(16) Uani 1 1 d . . . . .
C9 C 0.4610(6) 0.1359(4) 0.7224(3) 0.0612(15) Uani 1 1 d . . . . .
H9 H 0.4235 0.0769 0.6973 0.073 Uiso 1 1 calc R . . . .
C10 C 0.4957(6) 0.1614(4) 0.8049(4) 0.0639(16) Uani 1 1 d . . . . .
C11 C 0.5505(6) 0.2510(4) 0.8390(4) 0.0661(17) Uani 1 1 d . . . . .
H11 H 0.5756 0.2706 0.8942 0.079 Uiso 1 1 calc R . . . .
C12 C 0.5669(7) 0.3096(4) 0.7907(4) 0.0682(18) Uani 1 1 d . . . . .
C13 C 0.6190(8) 0.4059(4) 0.8233(4) 0.079(2) Uani 1 1 d . . . . .
C14 C 0.6589(7) 0.4834(4) 0.8536(4) 0.0722(18) Uani 1 1 d . . . . .
C15 C 0.6974(6) 0.5786(4) 0.8852(4) 0.0632(16) Uani 1 1 d . . . . .
C16 C 0.7476(7) 0.6171(4) 0.9657(4) 0.074(2) Uani 1 1 d . . . . .
H16 H 0.7591 0.5803 1.0023 0.089 Uiso 1 1 calc R . . . .
C17 C 0.7796(6) 0.7092(4) 0.9901(4) 0.0666(17) Uani 1 1 d . . . . .
H17 H 0.8151 0.7353 1.0434 0.080 Uiso 1 1 calc R . . . .
C18 C 0.7601(6) 0.7636(4) 0.9367(3) 0.0566(14) Uani 1 1 d . . . . .
H18 H 0.7815 0.8264 0.9545 0.068 Uiso 1 1 calc R . . . .
C19 C 0.6788(6) 0.6366(4) 0.8326(3) 0.0575(14) Uani 1 1 d . . . . .
H19 H 0.6443 0.6120 0.7789 0.069 Uiso 1 1 calc R . . . .
C20 C 0.4766(8) 0.0952(4) 0.8552(4) 0.077(2) Uani 1 1 d . . . . .
H20A H 0.5492 0.0937 0.8895 0.092 Uiso 1 1 calc R . . . .
H20B H 0.4486 0.0353 0.8204 0.092 Uiso 1 1 calc R . . . .
C21 C 0.2505(9) 0.0875(8) 0.8413(7) 0.116(3) Uani 1 1 d . . . . .
H21A H 0.2493 0.1304 0.8075 0.175 Uiso 1 1 calc GR . . . .
H21B H 0.1884 0.0893 0.8665 0.175 Uiso 1 1 calc GR . . . .
H21C H 0.2434 0.0275 0.8097 0.175 Uiso 1 1 calc GR . . . .
C22 C 0.0777(5) 0.1472(4) 0.2012(4) 0.0583(14) Uani 1 1 d . . . . .
H22 H 0.0808 0.1097 0.1538 0.070 Uiso 1 1 calc R . . . .
C23 C -0.0246(5) 0.1474(4) 0.2207(4) 0.0635(16) Uani 1 1 d . . . . .
H23 H -0.0899 0.1101 0.1868 0.076 Uiso 1 1 calc R . . . .
C24 C -0.0305(6) 0.2024(5) 0.2903(4) 0.0641(16) Uani 1 1 d . . . . .
H24 H -0.0991 0.2012 0.3050 0.077 Uiso 1 1 calc R . . . .
C25 C 0.0689(6) 0.2611(4) 0.3395(3) 0.0576(14) Uani 1 1 d . . . . .
C26 C 0.1685(5) 0.2563(4) 0.3165(3) 0.0536(13) Uani 1 1 d . . . . .
H26 H 0.2349 0.2935 0.3490 0.064 Uiso 1 1 calc R . . . .
C27 C 0.0656(7) 0.3175(5) 0.4136(4) 0.0703(18) Uani 1 1 d . . . . .
C28 C 0.0543(7) 0.3607(5) 0.4745(4) 0.0714(18) Uani 1 1 d . . . . .
C29 C 0.0312(6) 0.4059(4) 0.5469(4) 0.0626(15) Uani 1 1 d . . . . .
C30 C -0.0669(7) 0.3727(5) 0.5667(5) 0.081(2) Uani 1 1 d . . . . .
H30 H -0.1171 0.3219 0.5336 0.097 Uiso 1 1 calc R . . . .
C31 C -0.0899(7) 0.4158(6) 0.6362(5) 0.092(3) Uani 1 1 d . . . . .
C32 C -0.0139(6) 0.4939(5) 0.6819(5) 0.081(2) Uani 1 1 d . . . . .
H32 H -0.0292 0.5274 0.7270 0.097 Uiso 1 1 calc R . . . .
C33 C 0.0835(5) 0.5207(4) 0.6595(4) 0.0570(14) Uani 1 1 d . . . . .
C34 C 0.1688(6) 0.5989(4) 0.7080(4) 0.0620(16) Uani 1 1 d . . . . .
C35 C 0.2399(5) 0.6633(4) 0.7450(4) 0.0592(14) Uani 1 1 d . . . . .
C36 C 0.3302(5) 0.7372(4) 0.7885(4) 0.0536(13) Uani 1 1 d . . . . .
C37 C 0.4327(5) 0.7440(4) 0.7668(3) 0.0527(13) Uani 1 1 d . . . . .
H37 H 0.4393 0.7015 0.7234 0.063 Uiso 1 1 calc R . . . .
C38 C 0.5130(5) 0.8740(4) 0.8685(3) 0.0517(12) Uani 1 1 d . . . . .
H38 H 0.5741 0.9205 0.8954 0.062 Uiso 1 1 calc R . . . .
C39 C 0.4119(5) 0.8704(4) 0.8923(4) 0.0567(14) Uani 1 1 d . . . . .
H39 H 0.4065 0.9142 0.9352 0.068 Uiso 1 1 calc R . . . .
C40 C 0.3200(5) 0.8034(4) 0.8532(4) 0.0587(14) Uani 1 1 d . . . . .
H40 H 0.2522 0.8014 0.8690 0.070 Uiso 1 1 calc R . . . .
C41 C -0.1965(8) 0.3776(7) 0.6619(6) 0.116(3) Uani 1 1 d D U . . .
H41A H -0.2556 0.3462 0.6148 0.139 Uiso 0.482(8) 1 calc R . P A 1
H41B H -0.2243 0.4273 0.6899 0.139 Uiso 0.482(8) 1 calc R . P A 1
H41C H -0.1898 0.3993 0.7185 0.139 Uiso 0.518(8) 1 calc R . P A 2
H41D H -0.2137 0.3116 0.6484 0.139 Uiso 0.518(8) 1 calc R . P A 2
C42 C -0.078(3) 0.3577(19) 0.8274(11) 0.183(13) Uani 0.482(8) 1 d D U P A 1
H42A H -0.0001 0.3515 0.8313 0.275 Uiso 0.482(8) 1 calc GR . P A 1
H42B H -0.1048 0.3331 0.8679 0.275 Uiso 0.482(8) 1 calc GR . P A 1
H42C H -0.0826 0.4209 0.8346 0.275 Uiso 0.482(8) 1 calc GR . P A 1
C42A C -0.315(3) 0.416(2) 0.4899(13) 0.215(14) Uani 0.518(8) 1 d D U P A 2
H42D H -0.3857 0.3772 0.4604 0.322 Uiso 0.518(8) 1 calc GR . P A 2
H42E H -0.2534 0.3890 0.4758 0.322 Uiso 0.518(8) 1 calc GR . P A 2
H42F H -0.3112 0.4744 0.4771 0.322 Uiso 0.518(8) 1 calc GR . P A 2
S4 S -0.18663(14) 0.05750(11) -0.02969(9) 0.0628(4) Uani 1 1 d . . . . .
F4 F -0.0037(7) 0.0954(6) -0.0775(8) 0.213(5) Uani 1 1 d . . . . .
F5 F -0.0522(7) 0.2100(5) -0.0191(7) 0.199(4) Uani 1 1 d . . . . .
F6 F -0.1533(10) 0.1501(6) -0.1337(6) 0.204(5) Uani 1 1 d . . . . .
O4 O -0.2139(4) -0.0241(3) -0.0883(3) 0.0715(13) Uani 1 1 d . . . . .
O5 O -0.1214(8) 0.0543(7) 0.0458(4) 0.170(4) Uani 1 1 d . . . . .
O6 O -0.2756(7) 0.1047(6) -0.0246(7) 0.168(4) Uani 1 1 d . . . . .
C01M C -0.0900(10) 0.1318(6) -0.0660(7) 0.106(3) Uani 1 1 d . . . . .
S3 S 0.7140(6) 0.1427(5) 0.4128(4) 0.0777(17) Uani 0.560(11) 1 d D U P B 1
F1 F 0.8538(10) 0.0492(8) 0.3598(8) 0.219(5) Uani 1 1 d . . . . .
F2 F 0.9177(7) 0.1249(6) 0.4663(7) 0.210(5) Uani 1 1 d . . . . .
F3 F 0.7997(7) 0.0003(5) 0.4443(5) 0.157(3) Uani 1 1 d . . . . .
O1 O 0.7681(13) 0.2196(7) 0.3917(10) 0.079(4) Uani 0.560(11) 1 d D U P B 1
O3A O 0.6193(10) 0.0773(9) 0.4090(9) 0.082(4) Uani 0.440(11) 1 d D U P B 2
O3 O 0.6928(13) 0.1622(9) 0.4887(7) 0.118(5) Uani 0.560(11) 1 d D U P B 1
C01Q C 0.8268(6) 0.0800(7) 0.4346(7) 0.103(3) Uani 1 1 d D . . . .
S3A S 0.7103(6) 0.1255(5) 0.3883(4) 0.0638(17) Uani 0.440(11) 1 d D U P B 2
O1A O 0.732(2) 0.2208(8) 0.4034(18) 0.115(7) Uani 0.440(11) 1 d D U P B 2
O2 O 0.6215(10) 0.0884(8) 0.3481(10) 0.115(4) Uani 0.560(11) 1 d . U P B 1
O2A O 0.7170(13) 0.0890(10) 0.3095(6) 0.100(5) Uani 0.440(11) 1 d D U P B 2

loop_
_atom_site_aniso_label
_atom_site_aniso_U_11
_atom_site_aniso_U_22
_atom_site_aniso_U_33
_atom_site_aniso_U_23
_atom_site_aniso_U_13
_atom_site_aniso_U_12
Pd01 0.0551(3) 0.0383(2) 0.0387(2) 0.00215(15) 0.01230(17) -0.00338(17)
S1 0.1323(19) 0.0707(11) 0.0664(11) 0.0118(9) 0.0424(12) 0.0000(12)
S2 0.146(5) 0.085(3) 0.141(5) 0.022(3) 0.093(4) -0.014(3)
S2A 0.340(13) 0.362(14) 0.361(14) 0.075(9) 0.106(9) 0.066(9)
N1 0.064(3) 0.043(2) 0.041(2) 0.0031(18) 0.016(2) -0.001(2)
N2 0.099(4) 0.045(3) 0.050(3) 0.006(2) 0.019(3) -0.006(3)
N3 0.059(3) 0.041(2) 0.045(2) 0.0003(18) 0.013(2) -0.0019(19)
N4 0.060(3) 0.042(2) 0.039(2) 0.0027(17) 0.0136(19) -0.0040(19)
N5 0.064(3) 0.051(3) 0.053(3) -0.003(2) 0.023(2) -0.009(2)
N6 0.056(3) 0.043(2) 0.042(2) 0.0053(18) 0.0120(19) -0.0017(19)
C1 0.073(4) 0.041(3) 0.057(3) 0.002(2) 0.021(3) -0.002(3)
C2 0.072(4) 0.049(3) 0.060(3) 0.009(3) 0.021(3) -0.002(3)
C3 0.086(4) 0.052(3) 0.056(3) 0.015(3) 0.030(3) -0.001(3)
C4 0.066(3) 0.052(3) 0.045(3) 0.007(2) 0.020(3) -0.002(3)
C5 0.067(3) 0.044(3) 0.047(3) 0.003(2) 0.020(3) 0.001(2)
C6 0.103(5) 0.053(3) 0.046(3) 0.011(3) 0.023(3) 0.008(3)
C7 0.104(5) 0.044(3) 0.050(3) 0.008(2) 0.018(3) -0.001(3)
C8 0.086(4) 0.052(3) 0.044(3) 0.007(2) 0.014(3) -0.002(3)
C9 0.094(5) 0.038(3) 0.045(3) 0.003(2) 0.019(3) -0.002(3)
C10 0.095(5) 0.046(3) 0.049(3) 0.011(2) 0.022(3) 0.001(3)
C11 0.099(5) 0.046(3) 0.048(3) 0.005(2) 0.016(3) 0.004(3)
C12 0.101(5) 0.038(3) 0.052(3) 0.003(2) 0.012(3) -0.010(3)
C13 0.127(7) 0.041(3) 0.054(4) 0.001(3) 0.013(4) -0.006(4)
C14 0.098(5) 0.050(3) 0.064(4) 0.010(3) 0.017(4) 0.005(3)
C15 0.083(4) 0.040(3) 0.061(4) 0.005(2) 0.020(3) -0.002(3)
C16 0.107(6) 0.049(3) 0.055(4) 0.015(3) 0.006(4) -0.007(3)
C17 0.095(5) 0.043(3) 0.046(3) 0.006(2) 0.002(3) -0.008(3)
C18 0.075(4) 0.039(3) 0.044(3) 0.002(2) 0.006(3) -0.007(2)
C19 0.076(4) 0.039(3) 0.046(3) -0.001(2) 0.011(3) -0.008(3)
C20 0.124(6) 0.048(3) 0.056(4) 0.015(3) 0.023(4) 0.004(4)
C21 0.119(8) 0.120(8) 0.107(8) 0.033(6) 0.030(6) 0.000(6)
C22 0.066(4) 0.052(3) 0.046(3) 0.001(2) 0.012(3) -0.007(3)
C23 0.056(3) 0.060(3) 0.059(4) -0.013(3) 0.012(3) -0.002(3)
C24 0.064(4) 0.068(4) 0.057(3) 0.000(3) 0.022(3) 0.007(3)
C25 0.071(4) 0.049(3) 0.046(3) 0.000(2) 0.019(3) -0.004(3)
C26 0.064(3) 0.040(3) 0.044(3) 0.000(2) 0.005(2) -0.006(2)
C27 0.082(5) 0.065(4) 0.055(4) -0.004(3) 0.026(3) -0.003(3)
C28 0.093(5) 0.055(3) 0.059(4) -0.010(3) 0.028(4) 0.004(3)
C29 0.072(4) 0.049(3) 0.060(3) -0.003(3) 0.026(3) -0.004(3)
C30 0.079(5) 0.063(4) 0.080(5) -0.017(3) 0.028(4) -0.022(3)
C31 0.089(5) 0.086(5) 0.087(5) -0.019(4) 0.048(4) -0.017(4)
C32 0.077(5) 0.079(5) 0.072(4) -0.017(4) 0.038(4) -0.015(4)
C33 0.065(3) 0.045(3) 0.051(3) -0.007(2) 0.019(3) -0.007(3)
C34 0.074(4) 0.045(3) 0.059(3) -0.011(2) 0.030(3) -0.007(3)
C35 0.060(3) 0.047(3) 0.062(4) -0.001(3) 0.019(3) -0.005(3)
C36 0.056(3) 0.040(3) 0.059(3) 0.002(2) 0.016(3) -0.003(2)
C37 0.059(3) 0.041(3) 0.050(3) 0.002(2) 0.013(2) -0.003(2)
C38 0.057(3) 0.039(2) 0.053(3) 0.001(2) 0.014(2) -0.002(2)
C39 0.069(4) 0.043(3) 0.053(3) -0.001(2) 0.019(3) 0.003(3)
C40 0.062(3) 0.048(3) 0.064(4) 0.008(3) 0.020(3) -0.002(3)
C41 0.096(6) 0.114(6) 0.127(7) 0.001(5) 0.046(5) -0.011(5)
C42 0.20(2) 0.156(19) 0.21(2) 0.071(16) 0.047(16) 0.036(15)
C42A 0.19(2) 0.143(17) 0.32(2) 0.117(17) 0.014(16) 0.032(14)
S4 0.0686(9) 0.0566(8) 0.0505(8) -0.0117(6) 0.0180(7) -0.0041(7)
F4 0.143(6) 0.172(8) 0.360(15) 0.051(9) 0.170(9) -0.007(6)
F5 0.173(7) 0.084(4) 0.272(11) -0.030(5) 0.029(7) -0.067(4)
F6 0.270(11) 0.151(7) 0.166(7) 0.090(6) 0.030(7) -0.077(7)
O4 0.094(3) 0.051(2) 0.054(2) -0.0070(19) 0.020(2) -0.013(2)
O5 0.195(8) 0.205(9) 0.043(3) 0.004(4) -0.023(4) -0.071(7)
O6 0.115(6) 0.115(6) 0.281(12) -0.011(7) 0.112(7) 0.021(5)
C01M 0.111(8) 0.072(5) 0.126(9) 0.021(5) 0.030(7) -0.012(5)
S3 0.083(3) 0.058(3) 0.081(4) 0.003(3) 0.025(3) -0.018(2)
F1 0.217(11) 0.229(11) 0.243(12) 0.061(10) 0.103(10) 0.067(9)
F2 0.138(6) 0.146(7) 0.266(12) 0.011(7) -0.086(7) 0.011(5)
F3 0.182(7) 0.104(5) 0.213(8) 0.085(5) 0.067(6) 0.027(5)
O1 0.084(8) 0.055(5) 0.083(7) 0.006(5) 0.023(6) -0.024(5)
O3A 0.071(7) 0.083(7) 0.092(8) 0.022(6) 0.028(6) 0.004(5)
O3 0.157(10) 0.105(8) 0.123(9) 0.034(7) 0.094(8) 0.021(7)
C01Q 0.078(6) 0.099(7) 0.131(9) 0.028(6) 0.039(6) -0.010(5)
S3A 0.070(3) 0.055(3) 0.057(3) 0.011(3) 0.013(2) -0.015(2)
O1A 0.118(14) 0.082(10) 0.123(12) 0.005(9) 0.000(10) 0.013(9)
O2 0.080(7) 0.080(6) 0.152(10) -0.007(7) 0.008(7) -0.017(5)
O2A 0.111(10) 0.100(9) 0.078(8) 0.012(7) 0.020(7) -0.002(7)

loop_
_atom_type_symbol
_atom_type_description
_atom_type_scat_dispersion_real
_atom_type_scat_dispersion_imag
_atom_type_scat_source
C C 0.0033 0.0016 'International Tables Vol C Tables 4.2.6.8 and 6.1.1.4'
H H 0.0000 0.0000 'International Tables Vol C Tables 4.2.6.8 and 6.1.1.4'
F F 0.0171 0.0103 'International Tables Vol C Tables 4.2.6.8 and 6.1.1.4'
N N 0.0061 0.0033 'International Tables Vol C Tables 4.2.6.8 and 6.1.1.4'
O O 0.0106 0.0060 'International Tables Vol C Tables 4.2.6.8 and 6.1.1.4'
Pd Pd -0.9988 1.0072 'International Tables Vol C Tables 4.2.6.8 and 6.1.1.4'
S S 0.1246 0.1234 'International Tables Vol C Tables 4.2.6.8 and 6.1.1.4'

loop_
_geom_angle_atom_site_label_1
_geom_angle_atom_site_label_2
_geom_angle_atom_site_label_3
_geom_angle
_geom_angle_site_symmetry_1
_geom_angle_site_symmetry_3
N3 Pd01 N1 177.88(18) 2_666 .
N3 Pd01 N4 90.04(19) 2_666 .
N4 Pd01 N1 87.85(19) . .
N6 Pd01 N1 93.36(19) 2_666 .
N6 Pd01 N3 88.75(19) 2_666 2_666
N6 Pd01 N4 178.18(16) 2_666 .
C20 S1 C21 99.8(5) . .
C42 S2 C41 110.7(11) . .
C42A S2A C41 121.4(15) . .
C1 N1 Pd01 119.0(4) . .
C5 N1 Pd01 120.6(4) . .
C5 N1 C1 119.9(5) . .
C12 N2 C8 115.1(5) . .
C18 N3 Pd01 121.9(4) . 2_666
C19 N3 Pd01 118.6(4) . 2_666
C19 N3 C18 119.4(5) . .
C22 N4 Pd01 120.0(4) . .
C26 N4 Pd01 121.2(4) . .
C26 N4 C22 118.8(5) . .
C33 N5 C29 114.7(5) . .
C37 N6 Pd01 120.1(4) . 2_666
C37 N6 C38 118.3(5) . .
C38 N6 Pd01 121.4(4) . 2_666
N1 C1 H1 119.2 . .
N1 C1 C2 121.6(6) . .
C2 C1 H1 119.2 . .
C1 C2 H2 120.1 . .
C1 C2 C3 119.9(6) . .
C3 C2 H2 120.1 . .
C2 C3 H3 121.1 . .
C2 C3 C4 117.8(6) . .
C4 C3 H3 121.1 . .
C3 C4 C6 119.5(5) . .
C5 C4 C3 119.3(5) . .
C5 C4 C6 121.1(5) . .
N1 C5 C4 121.5(5) . .
N1 C5 H5 119.3 . .
C4 C5 H5 119.3 . .
C7 C6 C4 177.7(8) . .
C6 C7 C8 172.8(7) . .
N2 C8 C7 116.6(5) . .
N2 C8 C9 124.0(5) . .
C9 C8 C7 119.4(5) . .
C8 C9 H9 120.5 . .
C10 C9 C8 119.1(5) . .
C10 C9 H9 120.5 . .
C9 C10 C11 117.7(5) . .
C9 C10 C20 121.0(6) . .
C11 C10 C20 121.3(6) . .
C10 C11 H11 120.3 . .
C12 C11 C10 119.5(6) . .
C12 C11 H11 120.3 . .
N2 C12 C11 124.7(5) . .
N2 C12 C13 113.4(5) . .
C11 C12 C13 121.9(6) . .
C14 C13 C12 176.1(8) . .
C13 C14 C15 174.4(9) . .
C16 C15 C14 123.8(6) . .
C16 C15 C19 118.4(5) . .
C19 C15 C14 117.7(6) . .
C15 C16 H16 120.4 . .
C17 C16 C15 119.2(6) . .
C17 C16 H16 120.4 . .
C16 C17 H17 119.7 . .
C16 C17 C18 120.5(6) . .
C18 C17 H17 119.7 . .
N3 C18 C17 121.1(5) . .
N3 C18 H18 119.4 . .
C17 C18 H18 119.4 . .
N3 C19 C15 121.3(5) . .
N3 C19 H19 119.4 . .
C15 C19 H19 119.4 . .
S1 C20 H20A 108.2 . .
S1 C20 H20B 108.2 . .
C10 C20 S1 116.2(5) . .
C10 C20 H20A 108.2 . .
C10 C20 H20B 108.2 . .
H20A C20 H20B 107.4 . .
S1 C21 H21A 109.5 . .
S1 C21 H21B 109.5 . .
S1 C21 H21C 109.5 . .
H21A C21 H21B 109.5 . .
H21A C21 H21C 109.5 . .
H21B C21 H21C 109.5 . .
N4 C22 H22 119.3 . .
N4 C22 C23 121.4(5) . .
C23 C22 H22 119.3 . .
C22 C23 H23 120.0 . .
C22 C23 C24 120.0(6) . .
C24 C23 H23 120.0 . .
C23 C24 H24 120.4 . .
C23 C24 C25 119.1(6) . .
C25 C24 H24 120.4 . .
C24 C25 C27 120.2(6) . .
C26 C25 C24 117.5(5) . .
C26 C25 C27 122.1(6) . .
N4 C26 C25 123.2(5) . .
N4 C26 H26 118.4 . .
C25 C26 H26 118.4 . .
C28 C27 C25 174.8(8) . .
C27 C28 C29 174.4(8) . .
N5 C29 C28 117.0(6) . .
N5 C29 C30 124.1(6) . .
C30 C29 C28 118.9(6) . .
C29 C30 H30 120.3 . .
C29 C30 C31 119.3(6) . .
C31 C30 H30 120.3 . .
C30 C31 C32 117.8(7) . .
C30 C31 C41 120.4(7) . .
C32 C31 C41 121.8(7) . .
C31 C32 H32 120.4 . .
C33 C32 C31 119.2(6) . .
C33 C32 H32 120.4 . .
N5 C33 C32 124.7(5) . .
N5 C33 C34 114.2(5) . .
C32 C33 C34 121.1(5) . .
C35 C34 C33 177.3(7) . .
C34 C35 C36 176.5(7) . .
C37 C36 C35 118.8(5) . .
C37 C36 C40 118.2(5) . .
C40 C36 C35 123.0(5) . .
N6 C37 C36 122.8(5) . .
N6 C37 H37 118.6 . .
C36 C37 H37 118.6 . .
N6 C38 H38 119.5 . .
N6 C38 C39 121.1(5) . .
C39 C38 H38 119.5 . .
C38 C39 H39 119.6 . .
C40 C39 C38 120.8(5) . .
C40 C39 H39 119.6 . .
C36 C40 H40 120.6 . .
C39 C40 C36 118.7(6) . .
C39 C40 H40 120.6 . .
S2 C41 H41A 109.4 . .
S2 C41 H41B 109.4 . .
S2A C41 H41C 112.0 . .
S2A C41 H41D 112.0 . .
C31 C41 S2 111.1(7) . .
C31 C41 S2A 98.7(9) . .
C31 C41 H41A 109.4 . .
C31 C41 H41B 109.4 . .
C31 C41 H41C 112.0 . .
C31 C41 H41D 112.0 . .
H41A C41 H41B 108.0 . .
H41C C41 H41D 109.7 . .
S2 C42 H42A 109.5 . .
S2 C42 H42B 109.5 . .
S2 C42 H42C 109.5 . .
H42A C42 H42B 109.5 . .
H42A C42 H42C 109.5 . .
H42B C42 H42C 109.5 . .
S2A C42A H42D 109.5 . .
S2A C42A H42E 109.5 . .
S2A C42A H42F 109.5 . .
H42D C42A H42E 109.5 . .
H42D C42A H42F 109.5 . .
H42E C42A H42F 109.5 . .
O4 S4 O5 116.0(5) . .
O4 S4 C01M 103.7(4) . .
O5 S4 C01M 103.0(5) . .
O6 S4 O4 115.7(5) . .
O6 S4 O5 112.9(7) . .
O6 S4 C01M 103.4(6) . .
F4 C01M S4 111.2(8) . .
F4 C01M F6 113.9(12) . .
F5 C01M S4 113.4(9) . .
F5 C01M F4 108.0(10) . .
F5 C01M F6 103.9(10) . .
F6 C01M S4 106.4(7) . .
O1 S3 C01Q 103.0(9) . .
O1 S3 O2 112.3(11) . .
O3 S3 O1 113.1(10) . .
O3 S3 C01Q 98.8(8) . .
O3 S3 O2 117.0(11) . .
O2 S3 C01Q 110.7(7) . .
F1 C01Q S3 105.8(8) . .
F1 C01Q S3A 92.4(8) . .
F2 C01Q S3 115.4(8) . .
F2 C01Q F1 95.3(10) . .
F2 C01Q F3 121.4(9) . .
F2 C01Q S3A 123.1(8) . .
F3 C01Q S3 117.4(7) . .
F3 C01Q F1 93.6(10) . .
F3 C01Q S3A 114.3(7) . .
O3A S3A C01Q 102.0(8) . .
O3A S3A O1A 121.6(14) . .
O3A S3A O2A 112.2(11) . .
O1A S3A C01Q 113.3(13) . .
O1A S3A O2A 109.9(14) . .
O2A S3A C01Q 94.3(9) . .

loop_
_geom_bond_atom_site_label_1
_geom_bond_atom_site_label_2
_geom_bond_distance
_geom_bond_site_symmetry_2
Pd01 N1 2.037(5) .
Pd01 N3 2.031(5) 2_666
Pd01 N4 2.032(5) .
Pd01 N6 2.012(5) 2_666
S1 C20 1.768(8) .
S1 C21 1.787(11) .
S2 C41 1.887(8) .
S2 C42 1.822(10) .
S2A C41 1.875(10) .
S2A C42A 1.857(10) .
N1 C1 1.344(7) .
N1 C5 1.341(7) .
N2 C8 1.355(8) .
N2 C12 1.353(8) .
N3 Pd01 2.031(5) 2_666
N3 C18 1.357(7) .
N3 C19 1.348(7) .
N4 C22 1.357(7) .
N4 C26 1.337(7) .
N5 C29 1.368(7) .
N5 C33 1.352(7) .
N6 Pd01 2.012(5) 2_666
N6 C37 1.360(7) .
N6 C38 1.365(7) .
C1 H1 0.9300 .
C1 C2 1.375(9) .
C2 H2 0.9300 .
C2 C3 1.389(9) .
C3 H3 0.9300 .
C3 C4 1.412(8) .
C4 C5 1.378(8) .
C4 C6 1.438(8) .
C5 H5 0.9300 .
C6 C7 1.192(9) .
C7 C8 1.447(8) .
C8 C9 1.390(8) .
C9 H9 0.9300 .
C9 C10 1.383(8) .
C10 C11 1.393(8) .
C10 C20 1.484(8) .
C11 H11 0.9300 .
C11 C12 1.363(9) .
C12 C13 1.470(8) .
C13 C14 1.188(9) .
C14 C15 1.426(8) .
C15 C16 1.394(9) .
C15 C19 1.399(9) .
C16 H16 0.9300 .
C16 C17 1.364(8) .
C17 H17 0.9300 .
C17 C18 1.367(8) .
C18 H18 0.9300 .
C19 H19 0.9300 .
C20 H20A 0.9700 .
C20 H20B 0.9700 .
C21 H21A 0.9600 .
C21 H21B 0.9600 .
C21 H21C 0.9600 .
C22 H22 0.9300 .
C22 C23 1.370(9) .
C23 H23 0.9300 .
C23 C24 1.371(8) .
C24 H24 0.9300 .
C24 C25 1.412(9) .
C25 C26 1.375(9) .
C25 C27 1.432(8) .
C26 H26 0.9300 .
C27 C28 1.194(9) .
C28 C29 1.432(8) .
C29 C30 1.378(9) .
C30 H30 0.9300 .
C30 C31 1.379(10) .
C31 C32 1.396(10) .
C31 C41 1.544(12) .
C32 H32 0.9300 .
C32 C33 1.367(9) .
C33 C34 1.462(8) .
C34 C35 1.195(8) .
C35 C36 1.432(8) .
C36 C37 1.386(8) .
C36 C40 1.414(8) .
C37 H37 0.9300 .
C38 H38 0.9300 .
C38 C39 1.389(8) .
C39 H39 0.9300 .
C39 C40 1.368(8) .
C40 H40 0.9300 .
C41 H41A 0.9700 .
C41 H41B 0.9700 .
C41 H41C 0.9700 .
C41 H41D 0.9700 .
C42 H42A 0.9600 .
C42 H42B 0.9600 .
C42 H42C 0.9600 .
C42A H42D 0.9600 .
C42A H42E 0.9600 .
C42A H42F 0.9600 .
S4 O4 1.407(4) .
S4 O5 1.409(7) .
S4 O6 1.401(8) .
S4 C01M 1.816(10) .
F4 C01M 1.300(13) .
F5 C01M 1.279(12) .
F6 C01M 1.374(14) .
S3 O1 1.412(8) .
S3 O3 1.398(8) .
S3 C01Q 1.807(9) .
S3 O2 1.451(14) .
F1 C01Q 1.433(15) .
F2 C01Q 1.185(11) .
F3 C01Q 1.265(10) .
O3A S3A 1.400(9) .
C01Q S3A 1.785(9) .
S3A O1A 1.403(10) .
S3A O2A 1.416(9) .

loop_
_geom_torsion_atom_site_label_1
_geom_torsion_atom_site_label_2
_geom_torsion_atom_site_label_3
_geom_torsion_atom_site_label_4
_geom_torsion
_geom_torsion_site_symmetry_1
Pd01 N1 C1 C2 -170.0(5) .
Pd01 N1 C5 C4 170.2(5) .
Pd01 N3 C18 C17 177.7(5) 2_666
Pd01 N3 C19 C15 -177.8(5) 2_666
Pd01 N4 C22 C23 176.5(5) .
Pd01 N4 C26 C25 -177.4(4) .
Pd01 N6 C37 C36 173.2(4) 2_666
Pd01 N6 C38 C39 -173.5(4) 2_666
N1 C1 C2 C3 -1.9(10) .
N2 C8 C9 C10 -0.8(12) .
N4 C22 C23 C24 0.2(11) .
N5 C29 C30 C31 1.2(14) .
N6 C38 C39 C40 -0.8(9) .
C1 N1 C5 C4 -2.2(9) .
C1 C2 C3 C4 1.1(10) .
C2 C3 C4 C5 -0.8(10) .
C2 C3 C4 C6 179.9(6) .
C3 C4 C5 N1 1.4(10) .
C5 N1 C1 C2 2.5(10) .
C6 C4 C5 N1 -179.3(6) .
C7 C8 C9 C10 176.2(7) .
C8 N2 C12 C11 1.3(12) .
C8 N2 C12 C13 -177.2(7) .
C8 C9 C10 C11 0.6(11) .
C8 C9 C10 C20 -178.6(7) .
C9 C10 C11 C12 0.4(11) .
C9 C10 C20 S1 -113.9(7) .
C10 C11 C12 N2 -1.5(13) .
C10 C11 C12 C13 176.9(8) .
C11 C10 C20 S1 66.9(9) .
C12 N2 C8 C7 -177.2(7) .
C12 N2 C8 C9 -0.1(11) .
C14 C15 C16 C17 -178.8(8) .
C14 C15 C19 N3 178.2(7) .
C15 C16 C17 C18 1.8(13) .
C16 C15 C19 N3 1.0(11) .
C16 C17 C18 N3 -0.9(12) .
C18 N3 C19 C15 -0.1(10) .
C19 N3 C18 C17 0.0(10) .
C19 C15 C16 C17 -1.8(12) .
C20 C10 C11 C12 179.7(8) .
C21 S1 C20 C10 72.0(7) .
C22 N4 C26 C25 1.0(9) .
C22 C23 C24 C25 2.5(11) .
C23 C24 C25 C26 -3.3(10) .
C23 C24 C25 C27 -178.3(7) .
C24 C25 C26 N4 1.5(9) .
C26 N4 C22 C23 -1.9(9) .
C27 C25 C26 N4 176.4(6) .
C28 C29 C30 C31 -180.0(9) .
C29 N5 C33 C32 0.0(11) .
C29 N5 C33 C34 180.0(6) .
C29 C30 C31 C32 2.5(15) .
C29 C30 C31 C41 -177.2(9) .
C30 C31 C32 C33 -4.7(15) .
C30 C31 C41 S2 91.5(11) .
C30 C31 C41 S2A -82.4(13) .
C31 C32 C33 N5 3.6(14) .
C31 C32 C33 C34 -176.4(8) .
C32 C31 C41 S2 -88.2(11) .
C32 C31 C41 S2A 97.9(12) .
C33 N5 C29 C28 178.7(7) .
C33 N5 C29 C30 -2.5(11) .
C35 C36 C37 N6 -177.9(6) .
C35 C36 C40 C39 178.6(6) .
C37 N6 C38 C39 1.4(8) .
C37 C36 C40 C39 -0.8(9) .
C38 N6 C37 C36 -1.8(9) .
C38 C39 C40 C36 0.5(10) .
C40 C36 C37 N6 1.5(9) .
C41 C31 C32 C33 175.0(9) .
C42 S2 C41 C31 71.9(15) .
C42A S2A C41 C31 50(2) .
O4 S4 C01M F4 -56.2(10) .
O4 S4 C01M F5 -178.1(9) .
O4 S4 C01M F6 68.3(9) .
O5 S4 C01M F4 65.1(11) .
O5 S4 C01M F5 -56.9(11) .
O5 S4 C01M F6 -170.4(9) .
O6 S4 C01M F4 -177.2(10) .
O6 S4 C01M F5 60.8(11) .
O6 S4 C01M F6 -52.7(10) .
F1 C01Q S3A O3A 120.9(10) .
F1 C01Q S3A O1A -106.6(16) .
F1 C01Q S3A O2A 7.2(10) .
F2 C01Q S3A O3A -141.2(14) .
F2 C01Q S3A O1A -9(2) .
F2 C01Q S3A O2A 105.0(15) .
F3 C01Q S3A O3A 25.9(13) .
F3 C01Q S3A O1A 158.4(16) .
F3 C01Q S3A O2A -87.8(11) .
O1 S3 C01Q F1 -67.4(11) .
O1 S3 C01Q F2 36.5(14) .
O1 S3 C01Q F3 -170.0(11) .
O3 S3 C01Q F1 176.3(9) .
O3 S3 C01Q F2 -79.9(13) .
O3 S3 C01Q F3 73.6(12) .
O2 S3 C01Q F1 52.9(12) .
O2 S3 C01Q F2 156.7(13) .
O2 S3 C01Q F3 -49.8(14) .
